data_4317303
loop_
_publ_author_name
'Jai Anand Garg'
'Olivier Blacque'
'Thomas Fox'
'Koushik Venkatesan'

_publ_contact_author 'Dr. Blacque, Olivier'
_publ_contact_author_email oblacque@aci.uzh.ch
_publ_contact_author_fax '+41 44 63 54 681'
_publ_contact_author_phone '+41 44 63 54 651'
_publ_section_title
;
 Stable and Tunable Phosphorescent Neutral Cyclometalated Au(III) Diaryl
 Complexes
;
_journal_name_full 'Inorganic Chemistry'
_journal_page_first 11463
_journal_page_last 11472
_journal_paper_doi 10.1021/ic101437h
_journal_volume 49
_journal_year 2010
_chemical_formula_moiety 'C23 H18 Au N, C H2 Cl2'
_chemical_formula_sum 'C24 H20 Au Cl2 N'
_chemical_formula_weight 590.28
_chemical_name_systematic
;
Bis(phenyl)-(2-(2'-pyridyl)phenyl)-gold(III) dichloromethane solvate
;
_space_group_IT_number 2
_symmetry_cell_setting triclinic
_symmetry_space_group_name_Hall '-P 1'
_symmetry_space_group_name_H-M 'P -1'
_atom_sites_solution_hydrogens geom
_atom_sites_solution_primary direct
_atom_sites_solution_secondary difmap
_audit_creation_method SHELXL-97
_cell_angle_alpha 82.599(2)
_cell_angle_beta 77.215(2)
_cell_angle_gamma 79.161(2)
_cell_formula_units_Z 2
_cell_length_a 9.2059(2)
_cell_length_b 9.8567(2)
_cell_length_c 12.3049(2)
_cell_measurement_reflns_used 21277
_cell_measurement_temperature 183(2)
_cell_measurement_theta_max 34.43
_cell_measurement_theta_min 2.56
_cell_volume 1065.00(4)
_computing_cell_refinement
;
CrysAlisPro, Oxford Diffraction Ltd.,
Version 1.171.33.41 (release 06-05-2009 CrysAlis171 .NET)
(compiled May  6 2009,17:20:42)
;
_computing_data_collection
;
CrysAlisPro, Oxford Diffraction Ltd.,
Version 1.171.33.41 (release 06-05-2009 CrysAlis171 .NET)
(compiled May  6 2009,17:20:42)
;
_computing_data_reduction
;
CrysAlisPro, Oxford Diffraction Ltd.,
Version 1.171.33.41 (release 06-05-2009 CrysAlis171 .NET)
(compiled May  6 2009,17:20:42)
;
_computing_molecular_graphics
; ORTEP-3 for Windows, Version 2.01.
  Farrugia, L. J. (1997). J. Appl. Cryst. 30, 565.
;
_computing_publication_material
; WinGX -- An integrated system of Windows programs for the solution,
 refinment and analysis of single crystal X-ray diffraction data,
 Version 1.80.00.
 Farrugia, L. J. (1999). J. Appl. Cryst. 32, 837-838.
 SHELXL97. Program for crystal structure refinement.
 Sheldrick, G.M. (2008). Acta Cryst. A64, 112-122.
 PLATON for Windows, Version 1.12.
 Spek, A. L. (2003). J. Appl. Cryst. 36, 7-13. 
;
_computing_structure_refinement
; SHELXL97. Program for crystal structure refinement.
  Sheldrick, G.M. (2008). Acta Cryst. A64, 112-122.
;
_computing_structure_solution
; SHELXS97. Program for Crystal Structure solution.
  Sheldrick, G.M. (2008). Acta Cryst. A64, 112-122.  
;
_diffrn_ambient_temperature 183(2)
_diffrn_detector_area_resol_mean 10.4498
_diffrn_measured_fraction_theta_full 1.000
_diffrn_measured_fraction_theta_max 1.000
_diffrn_measurement_device_type
; Goniometer Xcalibur, detector: Ruby
Oxford Diffraction (2007). Oxford Diffraction Ltd.,
Xcalibur CCD system
;
_diffrn_measurement_method 'omega scans'
_diffrn_radiation_monochromator graphite
_diffrn_radiation_source 'Enhance (Mo) X-ray Source'
_diffrn_radiation_type MoK\a
_diffrn_radiation_wavelength 0.71073
_diffrn_reflns_av_R_equivalents 0.0223
_diffrn_reflns_av_sigmaI/netI 0.0231
_diffrn_reflns_limit_h_max 13
_diffrn_reflns_limit_h_min -13
_diffrn_reflns_limit_k_max 14
_diffrn_reflns_limit_k_min -14
_diffrn_reflns_limit_l_max 18
_diffrn_reflns_limit_l_min -18
_diffrn_reflns_number 26821
_diffrn_reflns_theta_full 32.58
_diffrn_reflns_theta_max 32.58
_diffrn_reflns_theta_min 2.57
_diffrn_standards_number 0
_exptl_absorpt_coefficient_mu 7.167
_exptl_absorpt_correction_T_max 0.274
_exptl_absorpt_correction_T_min 0.113
_exptl_absorpt_correction_type analytical
_exptl_absorpt_process_details
;
CrysAlisPro, Oxford Diffraction Ltd.,
Version 1.171.33.41 (release 06-05-2009 CrysAlis171 .NET)
(compiled May  6 2009,17:20:42)
Analytical numeric absorption correction using a multifaceted crystal
model based on expressions derived by R.C. Clark & J.S. Reid.
(Clark, R. C. & Reid, J. S. (1995). Acta Cryst. A51, 887-897)
;
_exptl_crystal_colour colourless
_exptl_crystal_density_diffrn 1.841
_exptl_crystal_density_method 'not measured'
_exptl_crystal_description block
_exptl_crystal_F_000 568
_exptl_crystal_size_max 0.42
_exptl_crystal_size_mid 0.36
_exptl_crystal_size_min 0.25
_refine_diff_density_max 0.592
_refine_diff_density_min -1.608
_refine_diff_density_rms 0.159
_refine_ls_extinction_method none
_refine_ls_goodness_of_fit_ref 1.114
_refine_ls_hydrogen_treatment constr
_refine_ls_matrix_type full
_refine_ls_number_parameters 253
_refine_ls_number_reflns 7746
_refine_ls_number_restraints 0
_refine_ls_restrained_S_all 1.114
_refine_ls_R_factor_all 0.0221
_refine_ls_R_factor_gt 0.0185
_refine_ls_shift/su_max 0.003
_refine_ls_shift/su_mean 0.000
_refine_ls_structure_factor_coef Fsqd
_refine_ls_weighting_details 'w=1/[\s^2^(Fo^2^)+(0.0250P)^2^] where P=(Fo^2^+2Fc^2^)/3'
_refine_ls_weighting_scheme calc
_refine_ls_wR_factor_gt 0.0456
_refine_ls_wR_factor_ref 0.0460
_reflns_number_gt 7018
_reflns_number_total 7746
_reflns_threshold_expression >2sigma(I)
_cod_data_source_file ic101437h_si_002_3.cif
_cod_data_source_block 2
_cod_database_code 4317303

loop_
_symmetry_equiv_pos_as_xyz
'x, y, z'
'-x, -y, -z'

loop_
_atom_site_label
_atom_site_type_symbol
_atom_site_fract_x
_atom_site_fract_y
_atom_site_fract_z
_atom_site_U_iso_or_equiv
_atom_site_adp_type
_atom_site_occupancy
_atom_site_symmetry_multiplicity
_atom_site_calc_flag
_atom_site_refinement_flags
_atom_site_disorder_assembly
_atom_site_disorder_group
C12 C 0.9299(2) 0.8050(2) 0.37275(16) 0.0230(4) Uani 1 1 d . . .
C13 C 0.9358(3) 0.9395(2) 0.32161(19) 0.0293(4) Uani 1 1 d . . .
H13 H 0.9614 1.0044 0.3595 0.035 Uiso 1 1 calc R . .
C14 C 0.9042(3) 0.9785(2) 0.2155(2) 0.0343(5) Uani 1 1 d . . .
H14 H 0.9097 1.0685 0.1831 0.041 Uiso 1 1 calc R . .
C15 C 0.8645(3) 0.8836(3) 0.1578(2) 0.0357(5) Uani 1 1 d . . .
H15 H 0.8415 0.9098 0.0875 0.043 Uiso 1 1 calc R . .
C16 C 0.8596(3) 0.7488(3) 0.20671(19) 0.0349(5) Uani 1 1 d . . .
H16 H 0.8349 0.6840 0.1682 0.042 Uiso 1 1 calc R . .
C17 C 0.8915(3) 0.7102(2) 0.31267(18) 0.0312(5) Uani 1 1 d . . .
H17 H 0.8872 0.6198 0.3443 0.037 Uiso 1 1 calc R . .
C18 C 1.1976(2) 0.7046(2) 0.45079(16) 0.0222(4) Uani 1 1 d . . .
C19 C 1.2591(3) 0.5697(2) 0.42585(19) 0.0301(5) Uani 1 1 d . . .
H19 H 1.1989 0.5009 0.4435 0.036 Uiso 1 1 calc R . .
C20 C 1.4097(3) 0.5370(3) 0.3748(2) 0.0371(5) Uani 1 1 d . . .
H20 H 1.4497 0.4462 0.3587 0.044 Uiso 1 1 calc R . .
C21 C 1.5011(3) 0.6374(3) 0.3474(2) 0.0357(5) Uani 1 1 d . . .
H21 H 1.6024 0.6146 0.3139 0.043 Uiso 1 1 calc R . .
C22 C 1.4405(3) 0.7719(3) 0.3704(2) 0.0330(5) Uani 1 1 d . . .
H22 H 1.5009 0.8405 0.3513 0.040 Uiso 1 1 calc R . .
C23 C 1.2892(3) 0.8060(2) 0.42199(19) 0.0288(4) Uani 1 1 d . . .
H23 H 1.2494 0.8971 0.4372 0.035 Uiso 1 1 calc R . .
C1 C 1.0263(2) 0.6966(2) 0.68808(16) 0.0214(4) Uani 1 1 d . . .
C2 C 1.1657(3) 0.6509(2) 0.71742(18) 0.0270(4) Uani 1 1 d . . .
H2 H 1.2524 0.6383 0.6616 0.032 Uiso 1 1 calc R . .
C3 C 1.1776(3) 0.6237(2) 0.82925(19) 0.0302(5) Uani 1 1 d . . .
H3 H 1.2718 0.5928 0.8476 0.036 Uiso 1 1 calc R . .
C4 C 1.0496(3) 0.6423(3) 0.91353(19) 0.0334(5) Uani 1 1 d . . .
H4 H 1.0581 0.6250 0.9882 0.040 Uiso 1 1 calc R . .
C5 C 0.9091(3) 0.6868(3) 0.88629(18) 0.0317(5) Uani 1 1 d . . .
H5 H 0.8229 0.6985 0.9425 0.038 Uiso 1 1 calc R . .
C6 C 0.8975(3) 0.7140(2) 0.77427(16) 0.0242(4) Uani 1 1 d . . .
C7 C 0.7514(2) 0.7635(2) 0.73898(17) 0.0245(4) Uani 1 1 d . . .
N1 N 0.7600(2) 0.78826(18) 0.62661(15) 0.0241(3) Uani 1 1 d . . .
C11 C 0.6334(3) 0.8327(2) 0.5859(2) 0.0288(4) Uani 1 1 d . . .
H11 H 0.6409 0.8480 0.5088 0.035 Uiso 1 1 calc R . .
C10 C 0.4927(3) 0.8562(3) 0.6550(2) 0.0334(5) Uani 1 1 d . . .
H10 H 0.4065 0.8874 0.6253 0.040 Uiso 1 1 calc R . .
C9 C 0.4827(3) 0.8324(3) 0.7700(2) 0.0359(5) Uani 1 1 d . . .
H9 H 0.3893 0.8480 0.8184 0.043 Uiso 1 1 calc R . .
C8 C 0.6117(3) 0.7855(3) 0.8117(2) 0.0326(5) Uani 1 1 d . . .
H8 H 0.6057 0.7686 0.8886 0.039 Uiso 1 1 calc R . .
C24 C 0.7306(3) 1.2424(3) 0.8612(2) 0.0420(6) Uani 1 1 d . . .
H24A H 0.7303 1.2563 0.7818 0.050 Uiso 1 1 calc R . .
H24B H 0.8349 1.2251 0.8698 0.050 Uiso 1 1 calc R . .
Au1 Au 0.980735(8) 0.748594(7) 0.529576(5) 0.01914(2) Uani 1 1 d . . .
Cl1 Cl 0.64667(13) 1.09824(10) 0.91959(8) 0.0729(3) Uani 1 1 d . . .
Cl2 Cl 0.63642(11) 1.39363(9) 0.92420(7) 0.0587(2) Uani 1 1 d . . .

loop_
_atom_site_aniso_label
_atom_site_aniso_U_11
_atom_site_aniso_U_22
_atom_site_aniso_U_33
_atom_site_aniso_U_23
_atom_site_aniso_U_13
_atom_site_aniso_U_12
C12 0.0209(9) 0.0266(10) 0.0204(9) -0.0024(7) -0.0024(7) -0.0035(8)
C13 0.0360(12) 0.0223(10) 0.0301(10) -0.0038(8) -0.0085(9) -0.0030(9)
C14 0.0402(13) 0.0268(11) 0.0329(11) 0.0019(9) -0.0094(10) 0.0015(10)
C15 0.0324(12) 0.0484(15) 0.0251(11) 0.0000(10) -0.0088(9) -0.0025(11)
C16 0.0399(13) 0.0429(14) 0.0278(11) -0.0072(9) -0.0080(9) -0.0173(11)
C17 0.0395(13) 0.0319(11) 0.0252(10) -0.0015(8) -0.0041(9) -0.0171(10)
C18 0.0211(9) 0.0246(9) 0.0199(8) -0.0024(7) -0.0014(7) -0.0044(7)
C19 0.0275(11) 0.0236(10) 0.0353(11) -0.0021(8) 0.0029(9) -0.0061(8)
C20 0.0311(12) 0.0275(11) 0.0457(13) -0.0039(10) 0.0013(10) 0.0019(9)
C21 0.0219(10) 0.0426(14) 0.0384(13) -0.0019(10) -0.0005(9) -0.0027(10)
C22 0.0271(11) 0.0365(12) 0.0374(12) -0.0032(10) -0.0038(9) -0.0134(10)
C23 0.0278(11) 0.0250(10) 0.0343(11) -0.0058(8) -0.0026(9) -0.0082(8)
C1 0.0257(9) 0.0180(8) 0.0201(8) -0.0024(7) -0.0026(7) -0.0045(7)
C2 0.0284(11) 0.0245(10) 0.0276(10) -0.0032(8) -0.0049(8) -0.0035(8)
C3 0.0349(12) 0.0272(11) 0.0300(11) 0.0017(8) -0.0121(9) -0.0053(9)
C4 0.0424(14) 0.0349(12) 0.0236(10) 0.0024(9) -0.0074(9) -0.0108(10)
C5 0.0364(12) 0.0369(12) 0.0211(9) 0.0004(8) -0.0025(8) -0.0106(10)
C6 0.0275(10) 0.0241(9) 0.0205(9) -0.0017(7) -0.0013(7) -0.0074(8)
C7 0.0253(10) 0.0234(9) 0.0238(9) -0.0044(7) 0.0005(8) -0.0068(8)
N1 0.0238(8) 0.0219(8) 0.0263(8) -0.0036(6) -0.0026(7) -0.0052(7)
C11 0.0252(10) 0.0268(10) 0.0337(11) -0.0033(8) -0.0051(9) -0.0037(8)
C10 0.0229(10) 0.0321(12) 0.0436(13) -0.0063(10) -0.0047(9) -0.0010(9)
C9 0.0265(11) 0.0371(13) 0.0397(13) -0.0095(10) 0.0059(10) -0.0048(10)
C8 0.0270(11) 0.0387(12) 0.0292(11) -0.0076(9) 0.0038(9) -0.0063(10)
C24 0.0337(13) 0.0519(16) 0.0370(13) -0.0115(11) 0.0011(10) -0.0034(12)
Au1 0.01972(4) 0.01902(4) 0.01816(4) -0.00284(2) -0.00113(2) -0.00432(2)
Cl1 0.0921(8) 0.0564(5) 0.0620(5) 0.0004(4) 0.0072(5) -0.0227(5)
Cl2 0.0685(5) 0.0559(4) 0.0512(4) -0.0213(3) -0.0142(4) 0.0050(4)

loop_
_atom_type_symbol
_atom_type_description
_atom_type_scat_dispersion_real
_atom_type_scat_dispersion_imag
_atom_type_scat_source
C C 0.0033 0.0016 'International Tables Vol C Tables 4.2.6.8 and 6.1.1.4'
H H 0.0000 0.0000 'International Tables Vol C Tables 4.2.6.8 and 6.1.1.4'
N N 0.0061 0.0033 'International Tables Vol C Tables 4.2.6.8 and 6.1.1.4'
Au Au -2.0133 8.8022 'International Tables Vol C Tables 4.2.6.8 and 6.1.1.4'
Cl Cl 0.1484 0.1585 'International Tables Vol C Tables 4.2.6.8 and 6.1.1.4'

loop_
_geom_angle_atom_site_label_1
_geom_angle_atom_site_label_2
_geom_angle_atom_site_label_3
_geom_angle
_geom_angle_site_symmetry_1
_geom_angle_site_symmetry_3
_geom_angle_publ_flag
C13 C12 C17 117.4(2) . . ?
C13 C12 Au1 120.86(16) . . ?
C17 C12 Au1 121.77(16) . . ?
C14 C13 C12 121.6(2) . . ?
C14 C13 H13 119.2 . . ?
C12 C13 H13 119.2 . . ?
C15 C14 C13 120.2(2) . . ?
C15 C14 H14 119.9 . . ?
C13 C14 H14 119.9 . . ?
C14 C15 C16 119.1(2) . . ?
C14 C15 H15 120.4 . . ?
C16 C15 H15 120.4 . . ?
C17 C16 C15 120.5(2) . . ?
C17 C16 H16 119.8 . . ?
C15 C16 H16 119.8 . . ?
C16 C17 C12 121.3(2) . . ?
C16 C17 H17 119.4 . . ?
C12 C17 H17 119.4 . . ?
C23 C18 C19 118.7(2) . . ?
C23 C18 Au1 121.48(16) . . ?
C19 C18 Au1 119.78(15) . . ?
C20 C19 C18 120.4(2) . . ?
C20 C19 H19 119.8 . . ?
C18 C19 H19 119.8 . . ?
C21 C20 C19 120.9(2) . . ?
C21 C20 H20 119.6 . . ?
C19 C20 H20 119.6 . . ?
C22 C21 C20 119.1(2) . . ?
C22 C21 H21 120.4 . . ?
C20 C21 H21 120.4 . . ?
C21 C22 C23 120.5(2) . . ?
C21 C22 H22 119.7 . . ?
C23 C22 H22 119.7 . . ?
C18 C23 C22 120.3(2) . . ?
C18 C23 H23 119.8 . . ?
C22 C23 H23 119.8 . . ?
C2 C1 C6 118.2(2) . . ?
C2 C1 Au1 128.01(15) . . ?
C6 C1 Au1 113.76(16) . . ?
C1 C2 C3 120.9(2) . . ?
C1 C2 H2 119.6 . . ?
C3 C2 H2 119.6 . . ?
C4 C3 C2 120.3(2) . . ?
C4 C3 H3 119.8 . . ?
C2 C3 H3 119.8 . . ?
C5 C4 C3 119.9(2) . . ?
C5 C4 H4 120.1 . . ?
C3 C4 H4 120.1 . . ?
C4 C5 C6 119.7(2) . . ?
C4 C5 H5 120.1 . . ?
C6 C5 H5 120.1 . . ?
C5 C6 C1 121.0(2) . . ?
C5 C6 C7 122.7(2) . . ?
C1 C6 C7 116.30(18) . . ?
N1 C7 C8 119.9(2) . . ?
N1 C7 C6 115.32(18) . . ?
C8 C7 C6 124.8(2) . . ?
C11 N1 C7 120.0(2) . . ?
C11 N1 Au1 125.44(15) . . ?
C7 N1 Au1 114.58(15) . . ?
N1 C11 C10 122.0(2) . . ?
N1 C11 H11 119.0 . . ?
C10 C11 H11 119.0 . . ?
C11 C10 C9 118.5(2) . . ?
C11 C10 H10 120.8 . . ?
C9 C10 H10 120.8 . . ?
C8 C9 C10 119.6(2) . . ?
C8 C9 H9 120.2 . . ?
C10 C9 H9 120.2 . . ?
C9 C8 C7 120.0(2) . . ?
C9 C8 H8 120.0 . . ?
C7 C8 H8 120.0 . . ?
Cl1 C24 Cl2 112.05(15) . . ?
Cl1 C24 H24A 109.2 . . ?
Cl2 C24 H24A 109.2 . . ?
Cl1 C24 H24B 109.2 . . ?
Cl2 C24 H24B 109.2 . . ?
H24A C24 H24B 107.9 . . ?
C18 Au1 C1 94.57(8) . . ?
C18 Au1 C12 86.83(8) . . ?
C1 Au1 C12 178.35(8) . . ?
C18 Au1 N1 174.58(7) . . ?
C1 Au1 N1 80.02(8) . . ?
C12 Au1 N1 98.58(8) . . ?

loop_
_geom_bond_atom_site_label_1
_geom_bond_atom_site_label_2
_geom_bond_distance
_geom_bond_site_symmetry_2
_geom_bond_publ_flag
C12 C13 1.398(3) . ?
C12 C17 1.401(3) . ?
C12 Au1 2.068(2) . ?
C13 C14 1.390(3) . ?
C13 H13 0.9300 . ?
C14 C15 1.388(4) . ?
C14 H14 0.9300 . ?
C15 C16 1.390(4) . ?
C15 H15 0.9300 . ?
C16 C17 1.389(3) . ?
C16 H16 0.9300 . ?
C17 H17 0.9300 . ?
C18 C23 1.389(3) . ?
C18 C19 1.389(3) . ?
C18 Au1 2.010(2) . ?
C19 C20 1.385(3) . ?
C19 H19 0.9300 . ?
C20 C21 1.379(4) . ?
C20 H20 0.9300 . ?
C21 C22 1.377(4) . ?
C21 H21 0.9300 . ?
C22 C23 1.394(3) . ?
C22 H22 0.9300 . ?
C23 H23 0.9300 . ?
C1 C2 1.388(3) . ?
C1 C6 1.406(3) . ?
C1 Au1 2.066(2) . ?
C2 C3 1.392(3) . ?
C2 H2 0.9300 . ?
C3 C4 1.387(3) . ?
C3 H3 0.9300 . ?
C4 C5 1.385(4) . ?
C4 H4 0.9300 . ?
C5 C6 1.394(3) . ?
C5 H5 0.9300 . ?
C6 C7 1.481(3) . ?
C7 N1 1.360(3) . ?
C7 C8 1.392(3) . ?
N1 C11 1.346(3) . ?
N1 Au1 2.1106(18) . ?
C11 C10 1.381(3) . ?
C11 H11 0.9300 . ?
C10 C9 1.389(4) . ?
C10 H10 0.9300 . ?
C9 C8 1.375(4) . ?
C9 H9 0.9300 . ?
C8 H8 0.9300 . ?
C24 Cl1 1.743(3) . ?
C24 Cl2 1.758(3) . ?
C24 H24A 0.9700 . ?
C24 H24B 0.9700 . ?
